data_4505975
loop_
_publ_author_name
'Cai, Song-Liang'
'Zheng, Sheng-Run'
'Wen, Zhen-Zhen'
'Fan, Jun'
'Zhang, Wei-Guang'

_publ_section_title
;
 Assembly of Chiral/Achiral Coordination Polymers Based on
 2-(Pyridine-3-yl)-1H-4,5-imidazoledicarboxylic Acid: Chirality Transfer
 between Chiral Two-Dimensional Networks Containing Helical Chains
;
_journal_issue 5
_journal_name_full 'Crystal Growth &amp; Design'
_journal_page_first 2355
_journal_paper_doi 10.1021/cg3000203
_journal_volume 12
_journal_year 2012
_chemical_formula_sum 'C20 H18 Cd3 N6 O13'
_chemical_formula_weight 887.60
_chemical_name_systematic
; 
 ? 
;
_space_group_IT_number 14
_symmetry_cell_setting monoclinic
_symmetry_space_group_name_Hall '-P 2ybc'
_symmetry_space_group_name_H-M 'P 1 21/c 1'
_atom_sites_solution_hydrogens geom
_atom_sites_solution_primary direct
_atom_sites_solution_secondary difmap
_audit_creation_method SHELXL-97
_cell_angle_alpha 90.00
_cell_angle_beta 102.106(3)
_cell_angle_gamma 90.00
_cell_formula_units_Z 2
_cell_length_a 6.7085(7)
_cell_length_b 8.6142(9)
_cell_length_c 22.1516(19)
_cell_measurement_reflns_used 2255
_cell_measurement_temperature 298(2)
_cell_measurement_theta_max 27.76
_cell_measurement_theta_min 2.54
_cell_volume 1251.6(2)
_computing_cell_refinement 'Bruker SAINT'
_computing_data_collection 'Bruker APEX2'
_computing_data_reduction 'Bruker SAINT'
_computing_structure_refinement 'SHELXL-97 (Sheldrick, 1997)'
_computing_structure_solution 'SHELXS-97 (Sheldrick, 1990)'
_diffrn_ambient_temperature 298(2)
_diffrn_measured_fraction_theta_full 0.995
_diffrn_measured_fraction_theta_max 0.995
_diffrn_measurement_device_type 'Bruker APEX-II CCD'
_diffrn_measurement_method '\f and \w scans'
_diffrn_radiation_monochromator graphite
_diffrn_radiation_source 'fine-focus sealed tube'
_diffrn_radiation_type MoK\a
_diffrn_radiation_wavelength 0.71073
_diffrn_reflns_av_R_equivalents 0.0312
_diffrn_reflns_av_sigmaI/netI 0.0394
_diffrn_reflns_limit_h_max 8
_diffrn_reflns_limit_h_min -8
_diffrn_reflns_limit_k_max 10
_diffrn_reflns_limit_k_min -9
_diffrn_reflns_limit_l_max 27
_diffrn_reflns_limit_l_min -25
_diffrn_reflns_number 6677
_diffrn_reflns_theta_full 25.99
_diffrn_reflns_theta_max 25.99
_diffrn_reflns_theta_min 1.88
_exptl_absorpt_coefficient_mu 2.608
_exptl_absorpt_correction_T_max 0.6511
_exptl_absorpt_correction_T_min 0.5853
_exptl_absorpt_correction_type multi-scan
_exptl_crystal_colour 'pale yellow'
_exptl_crystal_density_diffrn 2.355
_exptl_crystal_density_method 'not measured'
_exptl_crystal_description block
_exptl_crystal_F_000 856
_exptl_crystal_size_max 0.23
_exptl_crystal_size_mid 0.20
_exptl_crystal_size_min 0.18
_refine_diff_density_max 0.808
_refine_diff_density_min -0.706
_refine_diff_density_rms 0.126
_refine_ls_extinction_method none
_refine_ls_goodness_of_fit_ref 1.045
_refine_ls_hydrogen_treatment mixed
_refine_ls_matrix_type full
_refine_ls_number_parameters 199
_refine_ls_number_reflns 2456
_refine_ls_number_restraints 3
_refine_ls_restrained_S_all 1.045
_refine_ls_R_factor_all 0.0422
_refine_ls_R_factor_gt 0.0303
_refine_ls_shift/su_max 0.001
_refine_ls_shift/su_mean 0.000
_refine_ls_structure_factor_coef Fsqd
_refine_ls_weighting_details 'calc w=1/[\s^2^(Fo^2^)+(0.0262P)^2^+1.2145P] where P=(Fo^2^+2Fc^2^)/3'
_refine_ls_weighting_scheme calc
_refine_ls_wR_factor_gt 0.0608
_refine_ls_wR_factor_ref 0.0676
_reflns_number_gt 2023
_reflns_number_total 2456
_reflns_threshold_expression >2sigma(I)
_cod_data_source_file cg3000203_si_001.cif
_cod_data_source_block Cd
_cod_depositor_comments
;
The following automatic conversions were performed:

'_symmetry_cell_setting' value 'Monoclinic' changed to 'monoclinic'
according to /home/saulius/struct/CIF-dictionaries/cif_core.dic
dictionary named 'cif_core.dic' version 2.4.1 from 2010-06-29.

Automatic conversion script
Id: cif_fix_values 1715 2011-07-08 13:25:40Z adriana 
;
_cod_original_sg_symbol_H-M 'P21/c '
_cod_database_code 4505975

loop_
_symmetry_equiv_pos_as_xyz
'x, y, z'
'-x, y+1/2, -z+1/2'
'-x, -y, -z'
'x, -y-1/2, z-1/2'

loop_
_atom_site_label
_atom_site_type_symbol
_atom_site_fract_x
_atom_site_fract_y
_atom_site_fract_z
_atom_site_U_iso_or_equiv
_atom_site_adp_type
_atom_site_occupancy
_atom_site_symmetry_multiplicity
_atom_site_calc_flag
_atom_site_refinement_flags
Cd1 Cd 0.27618(5) 1.24211(3) 0.794783(14) 0.02063(11) Uani 1 1 d .
Cd2 Cd 1.0000 1.0000 1.0000 0.02618(13) Uani 1 2 d S
O1 O 0.6968(5) 1.1138(5) 0.96610(15) 0.0492(11) Uani 1 1 d .
O1W O -0.0383(5) 1.2031(4) 0.81752(16) 0.0403(9) Uani 1 1 d .
H1WA H -0.0164 1.1189 0.8378 0.060 Uiso 1 1 d R
H1WB H -0.1654 1.2215 0.8111 0.060 Uiso 1 1 d R
O2 O 0.4325(5) 1.1549(4) 0.89014(14) 0.0291(8) Uani 1 1 d .
O3 O 0.2740(4) 0.9825(3) 0.77946(14) 0.0259(7) Uani 1 1 d .
O4 O 0.4097(5) 0.8121(4) 0.72607(14) 0.0301(8) Uani 1 1 d .
N1 N 0.7706(5) 0.8067(4) 0.80668(16) 0.0208(8) Uani 1 1 d .
N2 N 0.8789(5) 0.9127(4) 0.90047(15) 0.0204(8) Uani 1 1 d .
N3 N 1.2693(6) 0.4835(4) 0.84231(17) 0.0277(9) Uani 1 1 d .
C1 C 0.5996(7) 1.0878(5) 0.9125(2) 0.0230(10) Uani 1 1 d .
C2 C 0.6875(6) 0.9719(5) 0.87503(19) 0.0186(9) Uani 1 1 d .
C3 C 0.6205(7) 0.9053(5) 0.81706(19) 0.0197(9) Uani 1 1 d .
C4 C 0.4217(7) 0.9036(5) 0.77177(19) 0.0213(10) Uani 1 1 d .
C5 C 0.9218(6) 0.8138(5) 0.85792(19) 0.0186(9) Uani 1 1 d .
C6 C 1.1061(7) 0.7182(5) 0.86653(19) 0.0201(9) Uani 1 1 d .
C7 C 1.2868(7) 0.7621(5) 0.9061(2) 0.0243(10) Uani 1 1 d .
H7 H 1.2941 0.8561 0.9271 0.029 Uiso 1 1 calc R
C8 C 1.4544(7) 0.6666(5) 0.9141(2) 0.0311(11) Uani 1 1 d .
H8 H 1.5751 0.6942 0.9410 0.037 Uiso 1 1 calc R
C9 C 1.4405(7) 0.5286(5) 0.8814(2) 0.0307(11) Uani 1 1 d .
H9 H 1.5544 0.4645 0.8867 0.037 Uiso 1 1 calc R
C10 C 1.1057(7) 0.5761(5) 0.8358(2) 0.0252(10) Uani 1 1 d .
H10 H 0.9857 0.5443 0.8095 0.030 Uiso 1 1 calc R
O3W O 0.0000 0.5000 0.0000 0.337(13) Uani 1 2 d S
H3WA H -0.0825 0.4300 -0.0168 0.405 Uiso 0.50 1 d PR
H3WB H 0.0671 0.4728 0.0353 0.405 Uiso 0.50 1 d PR
O2W O 1.1435(7) 1.2199(4) 0.9574(2) 0.0485(10) Uani 1 1 d D
H2WB H 1.251(6) 1.203(6) 0.945(3) 0.058 Uiso 1 1 d D
H2WA H 1.126(8) 1.314(3) 0.959(3) 0.058 Uiso 1 1 d D

loop_
_atom_site_aniso_label
_atom_site_aniso_U_11
_atom_site_aniso_U_22
_atom_site_aniso_U_33
_atom_site_aniso_U_23
_atom_site_aniso_U_13
_atom_site_aniso_U_12
Cd1 0.02081(19) 0.02221(17) 0.01811(17) 0.00206(13) 0.00235(13) 0.00218(14)
Cd2 0.0237(3) 0.0350(3) 0.0165(2) -0.0037(2) -0.00343(18) 0.0075(2)
O1 0.040(2) 0.078(3) 0.0217(19) -0.0181(18) -0.0107(16) 0.032(2)
O1W 0.0200(19) 0.043(2) 0.059(2) 0.0214(18) 0.0108(17) 0.0058(16)
O2 0.0279(19) 0.0376(18) 0.0204(16) 0.0008(14) 0.0016(14) 0.0154(15)
O3 0.0196(17) 0.0235(15) 0.0319(18) -0.0029(14) -0.0007(14) 0.0050(14)
O4 0.0201(18) 0.0425(18) 0.0257(18) -0.0123(15) 0.0003(14) -0.0032(15)
N1 0.016(2) 0.0221(18) 0.021(2) -0.0021(15) -0.0021(15) 0.0029(15)
N2 0.019(2) 0.0232(18) 0.0184(19) 0.0010(15) 0.0025(15) 0.0026(16)
N3 0.024(2) 0.027(2) 0.030(2) -0.0030(17) 0.0021(17) 0.0078(17)
C1 0.026(3) 0.026(2) 0.018(2) 0.0015(19) 0.007(2) 0.004(2)
C2 0.015(2) 0.022(2) 0.018(2) 0.0044(18) 0.0012(17) 0.0023(18)
C3 0.018(2) 0.019(2) 0.022(2) -0.0004(18) 0.0030(18) -0.0004(18)
C4 0.020(3) 0.025(2) 0.018(2) 0.0033(18) 0.0029(18) -0.0026(19)
C5 0.019(2) 0.019(2) 0.017(2) 0.0003(17) 0.0000(18) 0.0016(18)
C6 0.023(3) 0.020(2) 0.017(2) -0.0014(17) 0.0027(18) 0.0041(18)
C7 0.024(3) 0.024(2) 0.024(2) -0.0045(19) 0.0031(19) 0.003(2)
C8 0.026(3) 0.033(3) 0.031(3) -0.005(2) -0.001(2) -0.004(2)
C9 0.016(2) 0.032(3) 0.041(3) -0.005(2) 0.000(2) 0.008(2)
C10 0.020(3) 0.025(2) 0.026(2) 0.000(2) -0.0042(19) 0.001(2)
O3W 0.71(4) 0.170(11) 0.220(14) 0.130(10) 0.30(2) 0.278(17)
O2W 0.051(3) 0.043(2) 0.059(3) -0.008(2) 0.027(2) -0.002(2)

loop_
_atom_type_symbol
_atom_type_description
_atom_type_scat_dispersion_real
_atom_type_scat_dispersion_imag
_atom_type_scat_source
C C 0.0033 0.0016 'International Tables Vol C Tables 4.2.6.8 and 6.1.1.4'
H H 0.0000 0.0000 'International Tables Vol C Tables 4.2.6.8 and 6.1.1.4'
Cd Cd -0.8075 1.2024 'International Tables Vol C Tables 4.2.6.8 and 6.1.1.4'
N N 0.0061 0.0033 'International Tables Vol C Tables 4.2.6.8 and 6.1.1.4'
O O 0.0106 0.0060 'International Tables Vol C Tables 4.2.6.8 and 6.1.1.4'

loop_
_geom_angle_atom_site_label_1
_geom_angle_atom_site_label_2
_geom_angle_atom_site_label_3
_geom_angle
_geom_angle_site_symmetry_1
_geom_angle_site_symmetry_3
O3 Cd1 N1 95.66(12) . 2_656
O3 Cd1 O2 78.49(11) . .
N1 Cd1 O2 159.80(12) 2_656 .
O3 Cd1 O1W 84.87(11) . .
N1 Cd1 O1W 108.08(13) 2_656 .
O2 Cd1 O1W 90.79(12) . .
O3 Cd1 O4 101.77(11) . 2_656
N1 Cd1 O4 71.55(12) 2_656 2_656
O2 Cd1 O4 90.55(11) . 2_656
O1W Cd1 O4 173.36(12) . 2_656
O3 Cd1 N3 161.43(12) . 1_465
N1 Cd1 N3 102.47(13) 2_656 1_465
O2 Cd1 N3 85.67(12) . 1_465
O1W Cd1 N3 85.73(13) . 1_465
O4 Cd1 N3 87.89(12) 2_656 1_465
O1 Cd2 O1 180.000(2) 3_777 .
O1 Cd2 N2 106.86(12) 3_777 .
O1 Cd2 N2 73.14(12) . .
O1 Cd2 N2 73.14(12) 3_777 3_777
O1 Cd2 N2 106.86(12) . 3_777
N2 Cd2 N2 180.000(2) . 3_777
O1 Cd2 O2W 86.21(15) 3_777 3_777
O1 Cd2 O2W 93.79(16) . 3_777
N2 Cd2 O2W 91.63(13) . 3_777
N2 Cd2 O2W 88.37(13) 3_777 3_777
O1 Cd2 O2W 93.79(16) 3_777 .
O1 Cd2 O2W 86.21(15) . .
N2 Cd2 O2W 88.37(13) . .
N2 Cd2 O2W 91.63(13) 3_777 .
O2W Cd2 O2W 180.00(11) 3_777 .
C1 O1 Cd2 119.7(3) . .
Cd1 O1W H1WA 100.2 . .
Cd1 O1W H1WB 150.8 . .
H1WA O1W H1WB 107.7 . .
C1 O2 Cd1 135.3(3) . .
C4 O3 Cd1 125.5(3) . .
C4 O4 Cd1 114.2(3) . 2_646
C5 N1 C3 106.1(3) . .
C5 N1 Cd1 139.7(3) . 2_646
C3 N1 Cd1 111.3(3) . 2_646
C5 N2 C2 105.3(3) . .
C5 N2 Cd2 142.3(3) . .
C2 N2 Cd2 112.2(2) . .
C10 N3 C9 117.9(4) . .
C10 N3 Cd1 125.1(3) . 1_645
C9 N3 Cd1 116.9(3) . 1_645
O1 C1 O2 122.2(4) . .
O1 C1 C2 117.3(4) . .
O2 C1 C2 120.5(4) . .
N2 C2 C3 108.4(3) . .
N2 C2 C1 117.4(4) . .
C3 C2 C1 134.3(4) . .
N1 C3 C2 107.7(4) . .
N1 C3 C4 117.7(4) . .
C2 C3 C4 134.0(4) . .
O3 C4 O4 121.9(4) . .
O3 C4 C3 121.9(4) . .
O4 C4 C3 116.1(4) . .
N2 C5 N1 112.5(4) . .
N2 C5 C6 124.3(4) . .
N1 C5 C6 123.1(4) . .
C7 C6 C10 117.2(4) . .
C7 C6 C5 122.0(4) . .
C10 C6 C5 120.8(4) . .
C8 C7 C6 120.0(4) . .
C8 C7 H7 120.0 . .
C6 C7 H7 120.0 . .
C7 C8 C9 118.9(5) . .
C7 C8 H8 120.6 . .
C9 C8 H8 120.6 . .
N3 C9 C8 122.7(4) . .
N3 C9 H9 118.7 . .
C8 C9 H9 118.7 . .
N3 C10 C6 123.3(4) . .
N3 C10 H10 118.3 . .
C6 C10 H10 118.3 . .
H3WA O3W H3WB 112.3 . .
Cd2 O2W H2WB 116(4) . .
Cd2 O2W H2WA 133(4) . .
H2WB O2W H2WA 109(4) . .

loop_
_geom_bond_atom_site_label_1
_geom_bond_atom_site_label_2
_geom_bond_distance
_geom_bond_site_symmetry_2
Cd1 O3 2.261(3) .
Cd1 N1 2.272(3) 2_656
Cd1 O2 2.280(3) .
Cd1 O1W 2.294(3) .
Cd1 O4 2.329(3) 2_656
Cd1 N3 2.336(4) 1_465
Cd2 O1 2.241(3) 3_777
Cd2 O1 2.241(3) .
Cd2 N2 2.310(3) .
Cd2 N2 2.310(3) 3_777
Cd2 O2W 2.406(4) 3_777
Cd2 O2W 2.406(4) .
O1 C1 1.249(5) .
O1W H1WA 0.8502 .
O1W H1WB 0.8499 .
O2 C1 1.266(5) .
O3 C4 1.242(5) .
O4 C4 1.272(5) .
O4 Cd1 2.329(3) 2_646
N1 C5 1.356(5) .
N1 C3 1.373(5) .
N1 Cd1 2.272(3) 2_646
N2 C5 1.345(5) .
N2 C2 1.387(5) .
N3 C10 1.340(5) .
N3 C9 1.342(6) .
N3 Cd1 2.336(4) 1_645
C1 C2 1.496(6) .
C2 C3 1.392(6) .
C3 C4 1.492(6) .
C5 C6 1.465(6) .
C6 C7 1.391(6) .
C6 C10 1.400(6) .
C7 C8 1.374(6) .
C7 H7 0.9300 .
C8 C9 1.385(6) .
C8 H8 0.9300 .
C9 H9 0.9300 .
C10 H10 0.9300 .
O3W H3WA 0.8500 .
O3W H3WB 0.8500 .
O2W H2WB 0.839(19) .
O2W H2WA 0.825(19) .

loop_
_geom_torsion_atom_site_label_1
_geom_torsion_atom_site_label_2
_geom_torsion_atom_site_label_3
_geom_torsion_atom_site_label_4
_geom_torsion
_geom_torsion_site_symmetry_1
O1 Cd2 O1 C1 111(100) 3_777
N2 Cd2 O1 C1 -1.2(4) .
N2 Cd2 O1 C1 178.8(4) 3_777
O2W Cd2 O1 C1 -91.8(4) 3_777
O2W Cd2 O1 C1 88.2(4) .
O3 Cd1 O2 C1 66.6(4) .
N1 Cd1 O2 C1 -8.2(7) 2_656
O1W Cd1 O2 C1 151.2(4) .
O4 Cd1 O2 C1 -35.3(4) 2_656
N3 Cd1 O2 C1 -123.1(4) 1_465
N1 Cd1 O3 C4 82.2(3) 2_656
O2 Cd1 O3 C4 -78.3(3) .
O1W Cd1 O3 C4 -170.1(4) .
O4 Cd1 O3 C4 9.9(4) 2_656
N3 Cd1 O3 C4 -110.3(5) 1_465
O1 Cd2 N2 C5 4.5(5) 3_777
O1 Cd2 N2 C5 -175.5(5) .
N2 Cd2 N2 C5 130(100) 3_777
O2W Cd2 N2 C5 -82.1(5) 3_777
O2W Cd2 N2 C5 97.9(5) .
O1 Cd2 N2 C2 178.1(3) 3_777
O1 Cd2 N2 C2 -1.9(3) .
N2 Cd2 N2 C2 -56(100) 3_777
O2W Cd2 N2 C2 91.6(3) 3_777
O2W Cd2 N2 C2 -88.4(3) .
Cd2 O1 C1 O2 -176.5(3) .
Cd2 O1 C1 C2 3.9(6) .
Cd1 O2 C1 O1 145.4(4) .
Cd1 O2 C1 C2 -35.1(6) .
C5 N2 C2 C3 0.1(4) .
Cd2 N2 C2 C3 -175.9(3) .
C5 N2 C2 C1 -179.6(3) .
Cd2 N2 C2 C1 4.4(4) .
O1 C1 C2 N2 -5.7(6) .
O2 C1 C2 N2 174.7(4) .
O1 C1 C2 C3 174.7(5) .
O2 C1 C2 C3 -4.8(7) .
C5 N1 C3 C2 0.8(4) .
Cd1 N1 C3 C2 -164.1(3) 2_646
C5 N1 C3 C4 -171.4(4) .
Cd1 N1 C3 C4 23.7(4) 2_646
N2 C2 C3 N1 -0.5(5) .
C1 C2 C3 N1 179.1(4) .
N2 C2 C3 C4 169.8(4) .
C1 C2 C3 C4 -10.6(8) .
Cd1 O3 C4 O4 -127.7(4) .
Cd1 O3 C4 C3 55.1(5) .
Cd1 O4 C4 O3 161.2(3) 2_646
Cd1 O4 C4 C3 -21.5(4) 2_646
N1 C3 C4 O3 175.8(4) .
C2 C3 C4 O3 6.3(7) .
N1 C3 C4 O4 -1.5(6) .
C2 C3 C4 O4 -171.0(4) .
C2 N2 C5 N1 0.4(5) .
Cd2 N2 C5 N1 174.4(3) .
C2 N2 C5 C6 -176.9(4) .
Cd2 N2 C5 C6 -2.9(7) .
C3 N1 C5 N2 -0.8(5) .
Cd1 N1 C5 N2 157.2(3) 2_646
C3 N1 C5 C6 176.6(4) .
Cd1 N1 C5 C6 -25.5(7) 2_646
N2 C5 C6 C7 -26.7(6) .
N1 C5 C6 C7 156.3(4) .
N2 C5 C6 C10 152.0(4) .
N1 C5 C6 C10 -25.0(6) .
C10 C6 C7 C8 -0.6(6) .
C5 C6 C7 C8 178.1(4) .
C6 C7 C8 C9 1.2(7) .
C10 N3 C9 C8 -0.9(7) .
Cd1 N3 C9 C8 -177.8(4) 1_645
C7 C8 C9 N3 -0.4(7) .
C9 N3 C10 C6 1.5(6) .
Cd1 N3 C10 C6 178.1(3) 1_645
C7 C6 C10 N3 -0.7(6) .
C5 C6 C10 N3 -179.5(4) .
